data_4074512
loop_
_publ_author_name
'Dodds, Deborah L.'
'Haddow, Mairi F.'
'Orpen, A. Guy'
'Pringle, Paul G.'
'Woodward, Gary'

_publ_section_title
;
 Stereospecific Diphosphination of Activated Acetylenes:&#x00A0; A General
 Route to Backbone-Functionalized, Chelating 1,2-Diphosphinoethenes
;
_journal_issue 25
_journal_name_full Organometallics
_journal_page_first 5937
_journal_paper_doi 10.1021/om060716o
_journal_volume 25
_journal_year 2006
_chemical_formula_moiety 'C26 H34 Cl2 O4 P2 Pd, C H Cl3'
_chemical_formula_sum 'C27 H35 Cl5 O4 P2 Pd'
_chemical_formula_weight 769.14
_chemical_name_systematic
; 
 ? 
;
_space_group_IT_number 2
_symmetry_cell_setting triclinic
_symmetry_space_group_name_Hall '-P 1'
_symmetry_space_group_name_H-M 'P -1'
_atom_sites_solution_hydrogens geom
_atom_sites_solution_primary direct
_atom_sites_solution_secondary difmap
_audit_creation_method SHELXL-97
_cell_angle_alpha 90.783(9)
_cell_angle_beta 104.471(8)
_cell_angle_gamma 109.036(9)
_cell_formula_units_Z 2
_cell_length_a 8.844(3)
_cell_length_b 11.587(5)
_cell_length_c 17.470(7)
_cell_measurement_reflns_used 9148
_cell_measurement_temperature 173(2)
_cell_measurement_theta_max 27.541
_cell_measurement_theta_min 2.416
_cell_volume 1629.8(11)
_computing_cell_refinement 'Bruker SMART V5.054 (Bruker, 1998)'
_computing_data_collection 'Bruker SMART V5.054 (Bruker, 1998)'
_computing_data_reduction 'Bruker SAINT V6.02 (Bruker, 1999)'
_computing_molecular_graphics 'Bruker SHELXTL V6.14 (Bruker AXS, 2003)'
_computing_publication_material 'Bruker SHELXTL V6.14 (Bruker AXS, 2003)'
_computing_structure_refinement 'SHELXL V6.12 (Bruker 2001)'
_computing_structure_solution 'SHELXS V6.12 (Bruker 2001)'
_diffrn_ambient_temperature 173(2)
_diffrn_detector_area_resol_mean 8.2
_diffrn_measured_fraction_theta_full 0.978
_diffrn_measured_fraction_theta_max 0.978
_diffrn_measurement_device_type 'CCD area detector'
_diffrn_measurement_method 'omega scans'
_diffrn_radiation_monochromator graphite
_diffrn_radiation_source 'fine-focus sealed tube'
_diffrn_radiation_type MoK\a
_diffrn_radiation_wavelength 0.71073
_diffrn_reflns_av_R_equivalents 0.0316
_diffrn_reflns_av_sigmaI/netI 0.0404
_diffrn_reflns_limit_h_max 11
_diffrn_reflns_limit_h_min -11
_diffrn_reflns_limit_k_max 15
_diffrn_reflns_limit_k_min -15
_diffrn_reflns_limit_l_max 22
_diffrn_reflns_limit_l_min -22
_diffrn_reflns_number 17320
_diffrn_reflns_theta_full 27.69
_diffrn_reflns_theta_max 27.69
_diffrn_reflns_theta_min 1.21
_diffrn_standards_decay_% 0
_diffrn_standards_number 0
_exptl_absorpt_coefficient_mu 1.108
_exptl_absorpt_correction_T_max 0.800000
_exptl_absorpt_correction_T_min 0.681716
_exptl_absorpt_correction_type multi-scan
_exptl_absorpt_process_details 'SADABS V2.1'
_exptl_crystal_colour colourless
_exptl_crystal_density_diffrn 1.567
_exptl_crystal_density_method 'not measured'
_exptl_crystal_description block
_exptl_crystal_F_000 780
_exptl_crystal_size_max 0.26
_exptl_crystal_size_mid 0.20
_exptl_crystal_size_min 0.20
_refine_diff_density_max 1.147
_refine_diff_density_min -0.892
_refine_diff_density_rms 0.084
_refine_ls_extinction_method none
_refine_ls_goodness_of_fit_ref 1.041
_refine_ls_hydrogen_treatment constr
_refine_ls_matrix_type full
_refine_ls_number_parameters 360
_refine_ls_number_reflns 7465
_refine_ls_number_restraints 0
_refine_ls_restrained_S_all 1.041
_refine_ls_R_factor_all 0.0445
_refine_ls_R_factor_gt 0.0334
_refine_ls_shift/su_max 0.001
_refine_ls_shift/su_mean 0.000
_refine_ls_structure_factor_coef Fsqd
_refine_ls_weighting_details 'calc w=1/[\s^2^(Fo^2^)+(0.0442P)^2^+0.8806P] where P=(Fo^2^+2Fc^2^)/3'
_refine_ls_weighting_scheme calc
_refine_ls_wR_factor_gt 0.0836
_refine_ls_wR_factor_ref 0.0893
_reflns_number_gt 6207
_reflns_number_total 7465
_reflns_threshold_expression >2sigma(I)
_cod_data_source_file om060716osi20060807_013850.cif
_cod_data_source_block 9c_dld194sad
_cod_database_code 4074512

loop_
_symmetry_equiv_pos_as_xyz
'x, y, z'
'-x, -y, -z'

loop_
_atom_site_label
_atom_site_type_symbol
_atom_site_fract_x
_atom_site_fract_y
_atom_site_fract_z
_atom_site_U_iso_or_equiv
_atom_site_adp_type
_atom_site_occupancy
_atom_site_symmetry_multiplicity
_atom_site_calc_flag
_atom_site_refinement_flags
Pd1 Pd 0.55655(2) 0.587519(16) 0.741320(11) 0.02163(7) Uani 1 1 d .
P1 P 0.56883(8) 0.74674(6) 0.66467(4) 0.02108(13) Uani 1 1 d .
P2 P 0.52711(8) 0.70054(6) 0.83453(4) 0.02069(13) Uani 1 1 d .
Cl1 Cl 0.52910(9) 0.43690(6) 0.83196(4) 0.03074(15) Uani 1 1 d .
Cl2 Cl 0.60117(10) 0.45411(6) 0.65441(4) 0.03729(17) Uani 1 1 d .
Cl3 Cl 0.09920(13) 0.20395(10) 0.75224(5) 0.0601(2) Uani 1 1 d .
Cl4 Cl 0.23567(13) 0.14500(10) 0.63030(8) 0.0785(4) Uani 1 1 d .
Cl5 Cl 0.05209(13) 0.31188(13) 0.60720(7) 0.0802(4) Uani 1 1 d .
O1 O 0.4874(3) 1.01103(19) 0.63827(12) 0.0427(5) Uani 1 1 d .
O2 O 0.6756(2) 1.08590(16) 0.75504(11) 0.0313(4) Uani 1 1 d .
O3 O 0.3833(3) 0.9662(2) 0.82575(12) 0.0382(5) Uani 1 1 d .
O4 O 0.6156(3) 0.98414(19) 0.92007(11) 0.0367(5) Uani 1 1 d .
C1 C 0.5633(3) 0.8732(2) 0.72900(15) 0.0236(5) Uani 1 1 d .
C2 C 0.5408(3) 0.8513(2) 0.80101(15) 0.0222(5) Uani 1 1 d .
C3 C 0.5696(4) 0.9969(2) 0.70056(16) 0.0287(6) Uani 1 1 d .
C4 C 0.5217(3) 0.9430(2) 0.85652(15) 0.0256(5) Uani 1 1 d .
C5 C 0.6811(4) 1.2102(3) 0.7365(2) 0.0424(7) Uani 1 1 d .
H5A H 0.7018 1.2234 0.6842 0.064 Uiso 1 1 calc R
H5B H 0.7705 1.2706 0.7770 0.064 Uiso 1 1 calc R
H5C H 0.5747 1.2197 0.7360 0.064 Uiso 1 1 calc R
C6 C 0.3483(5) 1.0502(4) 0.8763(2) 0.0627(12) Uani 1 1 d .
H6A H 0.3571 1.0228 0.9295 0.094 Uiso 1 1 calc R
H6B H 0.2357 1.0512 0.8533 0.094 Uiso 1 1 calc R
H6C H 0.4285 1.1330 0.8798 0.094 Uiso 1 1 calc R
C7 C 0.7716(3) 0.8101(3) 0.63804(16) 0.0298(6) Uani 1 1 d .
C8 C 0.9070(4) 0.8195(3) 0.71463(19) 0.0428(7) Uani 1 1 d .
H8A H 1.0161 0.8497 0.7040 0.064 Uiso 1 1 calc R
H8B H 0.8893 0.7384 0.7338 0.064 Uiso 1 1 calc R
H8C H 0.9021 0.8766 0.7551 0.064 Uiso 1 1 calc R
C9 C 0.8014(4) 0.9372(3) 0.6082(2) 0.0386(7) Uani 1 1 d .
H9A H 0.9062 0.9633 0.5932 0.058 Uiso 1 1 calc R
H9B H 0.8072 0.9962 0.6505 0.058 Uiso 1 1 calc R
H9C H 0.7099 0.9334 0.5619 0.058 Uiso 1 1 calc R
C10 C 0.7790(4) 0.7208(3) 0.57503(19) 0.0403(7) Uani 1 1 d .
H10A H 0.6911 0.7134 0.5263 0.060 Uiso 1 1 calc R
H10B H 0.7634 0.6401 0.5948 0.060 Uiso 1 1 calc R
H10C H 0.8874 0.7516 0.5636 0.060 Uiso 1 1 calc R
C11 C 0.3807(3) 0.7121(2) 0.57672(15) 0.0257(5) Uani 1 1 d .
C12 C 0.4037(4) 0.7941(3) 0.50886(16) 0.0331(6) Uani 1 1 d .
H12A H 0.4918 0.7839 0.4877 0.050 Uiso 1 1 calc R
H12B H 0.4343 0.8802 0.5293 0.050 Uiso 1 1 calc R
H12C H 0.2996 0.7704 0.4665 0.050 Uiso 1 1 calc R
C13 C 0.2386(3) 0.7239(3) 0.60818(17) 0.0347(6) Uani 1 1 d .
H13A H 0.1336 0.6905 0.5666 0.052 Uiso 1 1 calc R
H13B H 0.2597 0.8106 0.6233 0.052 Uiso 1 1 calc R
H13C H 0.2317 0.6781 0.6547 0.052 Uiso 1 1 calc R
C14 C 0.3351(4) 0.5789(3) 0.54355(17) 0.0362(6) Uani 1 1 d .
H14A H 0.2366 0.5575 0.4980 0.054 Uiso 1 1 calc R
H14B H 0.3114 0.5248 0.5849 0.054 Uiso 1 1 calc R
H14C H 0.4280 0.5690 0.5265 0.054 Uiso 1 1 calc R
C15 C 0.3310(3) 0.6480(2) 0.85933(17) 0.0284(6) Uani 1 1 d .
C16 C 0.1914(3) 0.5724(3) 0.80252(19) 0.0348(6) Uani 1 1 d .
H16 H 0.2019 0.5434 0.7536 0.042 Uiso 1 1 calc R
C17 C 0.0358(4) 0.5393(3) 0.8177(2) 0.0511(9) Uani 1 1 d .
H17 H -0.0603 0.4907 0.7780 0.061 Uiso 1 1 calc R
C18 C 0.0208(5) 0.5767(4) 0.8898(3) 0.0609(11) Uani 1 1 d .
H18 H -0.0850 0.5530 0.9001 0.073 Uiso 1 1 calc R
C19 C 0.1590(5) 0.6482(4) 0.9464(3) 0.0600(10) Uani 1 1 d .
H19 H 0.1487 0.6723 0.9965 0.072 Uiso 1 1 calc R
C20 C 0.3141(4) 0.6860(3) 0.9316(2) 0.0436(8) Uani 1 1 d .
H20 H 0.4086 0.7377 0.9708 0.052 Uiso 1 1 calc R
C21 C 0.6924(3) 0.7323(2) 0.92474(14) 0.0232(5) Uani 1 1 d .
C22 C 0.6759(4) 0.6591(3) 0.98730(16) 0.0328(6) Uani 1 1 d .
H22 H 0.5748 0.5939 0.9833 0.039 Uiso 1 1 calc R
C23 C 0.8062(4) 0.6814(3) 1.05462(17) 0.0404(7) Uani 1 1 d .
H23 H 0.7944 0.6322 1.0972 0.049 Uiso 1 1 calc R
C24 C 0.9536(4) 0.7750(3) 1.06017(17) 0.0384(7) Uani 1 1 d .
H24 H 1.0428 0.7903 1.1068 0.046 Uiso 1 1 calc R
C25 C 0.9728(4) 0.8472(3) 0.99815(17) 0.0351(6) Uani 1 1 d .
H25 H 1.0752 0.9109 1.0019 0.042 Uiso 1 1 calc R
C26 C 0.8417(3) 0.8256(2) 0.93085(16) 0.0278(5) Uani 1 1 d .
H26 H 0.8542 0.8752 0.8884 0.033 Uiso 1 1 calc R
C27 C 0.1883(4) 0.2583(3) 0.67483(19) 0.0425(7) Uani 1 1 d .
H27 H 0.2935 0.3286 0.6976 0.051 Uiso 1 1 calc R

loop_
_atom_site_aniso_label
_atom_site_aniso_U_11
_atom_site_aniso_U_22
_atom_site_aniso_U_33
_atom_site_aniso_U_23
_atom_site_aniso_U_13
_atom_site_aniso_U_12
Pd1 0.02559(11) 0.01721(10) 0.02138(10) 0.00143(7) 0.00552(7) 0.00697(8)
P1 0.0240(3) 0.0196(3) 0.0195(3) 0.0022(2) 0.0063(2) 0.0068(3)
P2 0.0223(3) 0.0178(3) 0.0201(3) 0.0017(2) 0.0056(2) 0.0043(2)
Cl1 0.0403(4) 0.0217(3) 0.0286(3) 0.0062(2) 0.0081(3) 0.0092(3)
Cl2 0.0598(5) 0.0288(3) 0.0325(4) 0.0031(3) 0.0182(3) 0.0229(3)
Cl3 0.0712(6) 0.0650(6) 0.0356(4) 0.0069(4) 0.0150(4) 0.0114(5)
Cl4 0.0559(6) 0.0597(6) 0.1180(10) -0.0198(6) 0.0468(6) 0.0009(5)
Cl5 0.0472(5) 0.1130(10) 0.0766(7) 0.0519(7) 0.0118(5) 0.0241(6)
O1 0.0698(15) 0.0315(11) 0.0268(10) 0.0055(9) 0.0035(10) 0.0243(11)
O2 0.0398(11) 0.0167(9) 0.0345(10) 0.0033(8) 0.0079(9) 0.0073(8)
O3 0.0435(12) 0.0473(13) 0.0304(10) -0.0036(9) 0.0050(9) 0.0282(10)
O4 0.0425(12) 0.0391(11) 0.0272(10) -0.0076(9) 0.0025(9) 0.0178(10)
C1 0.0264(13) 0.0198(12) 0.0234(12) 0.0021(10) 0.0046(10) 0.0080(10)
C2 0.0217(12) 0.0200(12) 0.0228(12) -0.0004(9) 0.0028(10) 0.0066(10)
C3 0.0401(15) 0.0244(13) 0.0272(14) 0.0061(11) 0.0128(12) 0.0155(12)
C4 0.0344(14) 0.0220(12) 0.0232(13) 0.0054(10) 0.0109(11) 0.0108(11)
C5 0.055(2) 0.0167(13) 0.0517(19) 0.0079(12) 0.0088(16) 0.0107(13)
C6 0.078(3) 0.086(3) 0.046(2) -0.0128(19) 0.0110(19) 0.061(3)
C7 0.0276(13) 0.0311(14) 0.0317(14) 0.0038(11) 0.0122(11) 0.0080(11)
C8 0.0250(14) 0.057(2) 0.0423(18) 0.0066(15) 0.0062(13) 0.0101(14)
C9 0.0347(16) 0.0316(15) 0.0485(18) 0.0080(13) 0.0203(14) 0.0030(13)
C10 0.0424(17) 0.0408(17) 0.0447(18) 0.0042(14) 0.0241(14) 0.0141(14)
C11 0.0263(13) 0.0298(14) 0.0197(12) 0.0024(10) 0.0057(10) 0.0081(11)
C12 0.0371(15) 0.0390(16) 0.0225(13) 0.0085(11) 0.0078(11) 0.0120(13)
C13 0.0274(14) 0.0496(18) 0.0275(14) 0.0060(13) 0.0076(11) 0.0133(13)
C14 0.0387(16) 0.0325(15) 0.0278(14) -0.0035(12) 0.0010(12) 0.0059(13)
C15 0.0282(13) 0.0225(13) 0.0369(15) 0.0072(11) 0.0124(11) 0.0087(11)
C16 0.0294(14) 0.0285(14) 0.0428(16) 0.0144(12) 0.0070(12) 0.0066(12)
C17 0.0283(16) 0.0367(17) 0.083(3) 0.0270(18) 0.0089(17) 0.0082(14)
C18 0.042(2) 0.056(2) 0.107(3) 0.034(2) 0.044(2) 0.0260(19)
C19 0.061(2) 0.057(2) 0.082(3) 0.010(2) 0.049(2) 0.024(2)
C20 0.0447(18) 0.0397(17) 0.0518(19) -0.0023(14) 0.0276(16) 0.0107(14)
C21 0.0284(13) 0.0209(12) 0.0196(12) 0.0010(9) 0.0045(10) 0.0090(10)
C22 0.0402(16) 0.0283(14) 0.0261(14) 0.0053(11) 0.0088(12) 0.0066(12)
C23 0.055(2) 0.0389(17) 0.0240(14) 0.0096(12) 0.0044(13) 0.0166(15)
C24 0.0413(17) 0.0442(18) 0.0264(14) -0.0030(13) -0.0038(12) 0.0199(15)
C25 0.0276(14) 0.0360(15) 0.0356(15) -0.0027(12) 0.0022(12) 0.0079(12)
C26 0.0277(13) 0.0258(13) 0.0271(13) 0.0042(10) 0.0062(11) 0.0064(11)
C27 0.0333(16) 0.0424(18) 0.0408(17) 0.0032(14) 0.0040(13) 0.0030(14)

loop_
_atom_type_symbol
_atom_type_description
_atom_type_scat_dispersion_real
_atom_type_scat_dispersion_imag
_atom_type_scat_source
C C 0.0033 0.0016 'International Tables Vol C Tables 4.2.6.8 and 6.1.1.4'
H H 0.0000 0.0000 'International Tables Vol C Tables 4.2.6.8 and 6.1.1.4'
O O 0.0106 0.0060 'International Tables Vol C Tables 4.2.6.8 and 6.1.1.4'
P P 0.1023 0.0942 'International Tables Vol C Tables 4.2.6.8 and 6.1.1.4'
Cl Cl 0.1484 0.1585 'International Tables Vol C Tables 4.2.6.8 and 6.1.1.4'
Pd Pd -0.9988 1.0072 'International Tables Vol C Tables 4.2.6.8 and 6.1.1.4'

loop_
_geom_angle_atom_site_label_1
_geom_angle_atom_site_label_2
_geom_angle_atom_site_label_3
_geom_angle
_geom_angle_publ_flag
P2 Pd1 P1 88.06(4) yes
P2 Pd1 Cl2 172.94(2) ?
P1 Pd1 Cl2 98.34(4) ?
P2 Pd1 Cl1 84.21(4) ?
P1 Pd1 Cl1 172.00(2) ?
Cl2 Pd1 Cl1 89.49(4) ?
C1 P1 C7 104.80(12) yes
C1 P1 C11 105.91(11) yes
C7 P1 C11 113.62(12) yes
C1 P1 Pd1 105.37(9) ?
C7 P1 Pd1 113.37(9) ?
C11 P1 Pd1 112.77(9) ?
C21 P2 C15 108.70(13) yes
C21 P2 C2 104.42(12) yes
C15 P2 C2 103.98(12) yes
C21 P2 Pd1 113.08(9) ?
C15 P2 Pd1 116.85(9) ?
C2 P2 Pd1 108.69(9) ?
C3 O2 C5 114.9(2) ?
C4 O3 C6 114.9(2) ?
C2 C1 C3 118.7(2) ?
C2 C1 P1 118.73(19) ?
C3 C1 P1 122.37(18) ?
C1 C2 C4 124.0(2) ?
C1 C2 P2 118.90(18) ?
C4 C2 P2 117.11(18) ?
O1 C3 O2 125.3(2) ?
O1 C3 C1 124.4(3) ?
O2 C3 C1 110.3(2) ?
O4 C4 O3 125.6(2) ?
O4 C4 C2 124.1(2) ?
O3 C4 C2 110.2(2) ?
O2 C5 H5A 109.5 ?
O2 C5 H5B 109.5 ?
H5A C5 H5B 109.5 ?
O2 C5 H5C 109.5 ?
H5A C5 H5C 109.5 ?
H5B C5 H5C 109.5 ?
O3 C6 H6A 109.5 ?
O3 C6 H6B 109.5 ?
H6A C6 H6B 109.5 ?
O3 C6 H6C 109.5 ?
H6A C6 H6C 109.5 ?
H6B C6 H6C 109.5 ?
C10 C7 C8 109.4(2) ?
C10 C7 C9 109.4(2) ?
C8 C7 C9 109.0(2) ?
C10 C7 P1 109.6(2) ?
C8 C7 P1 105.72(19) ?
C9 C7 P1 113.53(19) ?
C7 C8 H8A 109.5 ?
C7 C8 H8B 109.5 ?
H8A C8 H8B 109.5 ?
C7 C8 H8C 109.5 ?
H8A C8 H8C 109.5 ?
H8B C8 H8C 109.5 ?
C7 C9 H9A 109.5 ?
C7 C9 H9B 109.5 ?
H9A C9 H9B 109.5 ?
C7 C9 H9C 109.5 ?
H9A C9 H9C 109.5 ?
H9B C9 H9C 109.5 ?
C7 C10 H10A 109.5 ?
C7 C10 H10B 109.5 ?
H10A C10 H10B 109.5 ?
C7 C10 H10C 109.5 ?
H10A C10 H10C 109.5 ?
H10B C10 H10C 109.5 ?
C14 C11 C13 108.7(2) ?
C14 C11 C12 108.4(2) ?
C13 C11 C12 109.8(2) ?
C14 C11 P1 107.35(18) ?
C13 C11 P1 107.13(17) ?
C12 C11 P1 115.31(19) ?
C11 C12 H12A 109.5 ?
C11 C12 H12B 109.5 ?
H12A C12 H12B 109.5 ?
C11 C12 H12C 109.5 ?
H12A C12 H12C 109.5 ?
H12B C12 H12C 109.5 ?
C11 C13 H13A 109.5 ?
C11 C13 H13B 109.5 ?
H13A C13 H13B 109.5 ?
C11 C13 H13C 109.5 ?
H13A C13 H13C 109.5 ?
H13B C13 H13C 109.5 ?
C11 C14 H14A 109.5 ?
C11 C14 H14B 109.5 ?
H14A C14 H14B 109.5 ?
C11 C14 H14C 109.5 ?
H14A C14 H14C 109.5 ?
H14B C14 H14C 109.5 ?
C20 C15 C16 119.3(3) ?
C20 C15 P2 122.0(2) ?
C16 C15 P2 118.6(2) ?
C15 C16 C17 119.7(3) ?
C15 C16 H16 120.1 ?
C17 C16 H16 120.1 ?
C18 C17 C16 120.4(3) ?
C18 C17 H17 119.8 ?
C16 C17 H17 119.8 ?
C19 C18 C17 119.7(3) ?
C19 C18 H18 120.1 ?
C17 C18 H18 120.1 ?
C18 C19 C20 120.8(4) ?
C18 C19 H19 119.6 ?
C20 C19 H19 119.6 ?
C19 C20 C15 119.9(3) ?
C19 C20 H20 120.0 ?
C15 C20 H20 120.0 ?
C26 C21 C22 119.2(2) ?
C26 C21 P2 119.82(19) ?
C22 C21 P2 120.8(2) ?
C23 C22 C21 120.1(3) ?
C23 C22 H22 119.9 ?
C21 C22 H22 119.9 ?
C24 C23 C22 120.0(3) ?
C24 C23 H23 120.0 ?
C22 C23 H23 120.0 ?
C23 C24 C25 120.5(3) ?
C23 C24 H24 119.7 ?
C25 C24 H24 119.7 ?
C26 C25 C24 119.5(3) ?
C26 C25 H25 120.3 ?
C24 C25 H25 120.3 ?
C25 C26 C21 120.5(3) ?
C25 C26 H26 119.7 ?
C21 C26 H26 119.7 ?
Cl4 C27 Cl5 111.95(19) ?
Cl4 C27 Cl3 110.90(19) ?
Cl5 C27 Cl3 108.63(18) ?
Cl4 C27 H27 108.4 ?
Cl5 C27 H27 108.4 ?
Cl3 C27 H27 108.4 ?

loop_
_geom_bond_atom_site_label_1
_geom_bond_atom_site_label_2
_geom_bond_distance
_geom_bond_publ_flag
Pd1 P2 2.1933(9) yes
Pd1 P1 2.2843(9) yes
Pd1 Cl2 2.3417(9) yes
Pd1 Cl1 2.3672(9) yes
P1 C1 1.855(3) yes
P1 C7 1.881(3) yes
P1 C11 1.887(3) yes
P2 C21 1.799(3) yes
P2 C15 1.806(3) yes
P2 C2 1.826(3) yes
Cl3 C27 1.754(3) ?
Cl4 C27 1.732(4) ?
Cl5 C27 1.740(3) ?
O1 C3 1.195(3) ?
O2 C3 1.321(3) ?
O2 C5 1.469(3) ?
O3 C4 1.323(3) ?
O3 C6 1.460(4) ?
O4 C4 1.190(3) ?
C1 C2 1.337(4) ?
C1 C3 1.511(3) ?
C2 C4 1.506(3) ?
C5 H5A 0.9800 ?
C5 H5B 0.9800 ?
C5 H5C 0.9800 ?
C6 H6A 0.9800 ?
C6 H6B 0.9800 ?
C6 H6C 0.9800 ?
C7 C10 1.528(4) ?
C7 C8 1.532(4) ?
C7 C9 1.532(4) ?
C8 H8A 0.9800 ?
C8 H8B 0.9800 ?
C8 H8C 0.9800 ?
C9 H9A 0.9800 ?
C9 H9B 0.9800 ?
C9 H9C 0.9800 ?
C10 H10A 0.9800 ?
C10 H10B 0.9800 ?
C10 H10C 0.9800 ?
C11 C14 1.527(4) ?
C11 C13 1.535(4) ?
C11 C12 1.541(4) ?
C12 H12A 0.9800 ?
C12 H12B 0.9800 ?
C12 H12C 0.9800 ?
C13 H13A 0.9800 ?
C13 H13B 0.9800 ?
C13 H13C 0.9800 ?
C14 H14A 0.9800 ?
C14 H14B 0.9800 ?
C14 H14C 0.9800 ?
C15 C20 1.390(4) ?
C15 C16 1.391(4) ?
C16 C17 1.397(4) ?
C16 H16 0.9500 ?
C17 C18 1.378(6) ?
C17 H17 0.9500 ?
C18 C19 1.368(6) ?
C18 H18 0.9500 ?
C19 C20 1.389(5) ?
C19 H19 0.9500 ?
C20 H20 0.9500 ?
C21 C26 1.386(4) ?
C21 C22 1.400(4) ?
C22 C23 1.378(4) ?
C22 H22 0.9500 ?
C23 C24 1.377(5) ?
C23 H23 0.9500 ?
C24 C25 1.388(4) ?
C24 H24 0.9500 ?
C25 C26 1.382(4) ?
C25 H25 0.9500 ?
C26 H26 0.9500 ?
C27 H27 1.0000 ?

loop_
_geom_torsion_atom_site_label_1
_geom_torsion_atom_site_label_2
_geom_torsion_atom_site_label_3
_geom_torsion_atom_site_label_4
_geom_torsion
_geom_torsion_publ_flag
P2 Pd1 P1 C1 4.20(9) ?
Cl2 Pd1 P1 C1 -172.80(9) ?
P2 Pd1 P1 C7 118.23(10) ?
Cl2 Pd1 P1 C7 -58.77(10) ?
P2 Pd1 P1 C11 -110.87(9) ?
Cl2 Pd1 P1 C11 72.13(9) ?
P1 Pd1 P2 C21 -118.54(10) ?
Cl1 Pd1 P2 C21 63.53(10) ?
P1 Pd1 P2 C15 114.13(10) ?
Cl1 Pd1 P2 C15 -63.80(10) ?
P1 Pd1 P2 C2 -3.08(9) ?
Cl1 Pd1 P2 C2 179.00(9) ?
C7 P1 C1 C2 -125.1(2) ?
C11 P1 C1 C2 114.5(2) ?
Pd1 P1 C1 C2 -5.2(2) ?
C7 P1 C1 C3 59.9(2) ?
C11 P1 C1 C3 -60.5(2) ?
Pd1 P1 C1 C3 179.81(19) ?
C3 C1 C2 C4 -0.3(4) ?
P1 C1 C2 C4 -175.46(19) ?
C3 C1 C2 P2 178.26(19) ?
P1 C1 C2 P2 3.1(3) yes
C21 P2 C2 C1 121.7(2) ?
C15 P2 C2 C1 -124.4(2) ?
Pd1 P2 C2 C1 0.7(2) ?
C21 P2 C2 C4 -59.7(2) ?
C15 P2 C2 C4 54.2(2) ?
Pd1 P2 C2 C4 179.38(16) ?
C5 O2 C3 O1 3.6(4) ?
C5 O2 C3 C1 -175.0(2) ?
C2 C1 C3 O1 -128.1(3) ?
P1 C1 C3 O1 46.8(4) ?
C2 C1 C3 O2 50.4(3) ?
P1 C1 C3 O2 -134.6(2) ?
C6 O3 C4 O4 0.1(4) ?
C6 O3 C4 C2 177.4(3) ?
C1 C2 C4 O4 -117.3(3) ?
P2 C2 C4 O4 64.1(3) ?
C1 C2 C4 O3 65.3(3) ?
P2 C2 C4 O3 -113.2(2) ?
C1 P1 C7 C10 -171.69(19) ?
C11 P1 C7 C10 -56.5(2) ?
Pd1 P1 C7 C10 73.9(2) ?
C1 P1 C7 C8 70.5(2) ?
C11 P1 C7 C8 -174.38(19) ?
Pd1 P1 C7 C8 -43.9(2) ?
C1 P1 C7 C9 -48.9(2) ?
C11 P1 C7 C9 66.2(2) ?
Pd1 P1 C7 C9 -163.32(18) ?
C1 P1 C11 C14 -154.71(18) ?
C7 P1 C11 C14 90.8(2) ?
Pd1 P1 C11 C14 -40.0(2) ?
C1 P1 C11 C13 -38.1(2) ?
C7 P1 C11 C13 -152.62(18) ?
Pd1 P1 C11 C13 76.61(19) ?
C1 P1 C11 C12 84.4(2) ?
C7 P1 C11 C12 -30.1(2) ?
Pd1 P1 C11 C12 -160.83(17) ?
C21 P2 C15 C20 29.5(3) ?
C2 P2 C15 C20 -81.3(3) ?
Pd1 P2 C15 C20 159.0(2) ?
C21 P2 C15 C16 -153.9(2) ?
C2 P2 C15 C16 95.3(2) ?
Pd1 P2 C15 C16 -24.4(2) ?
C20 C15 C16 C17 2.2(4) ?
P2 C15 C16 C17 -174.4(2) ?
C15 C16 C17 C18 -2.8(4) ?
C16 C17 C18 C19 0.9(5) ?
C17 C18 C19 C20 1.5(6) ?
C18 C19 C20 C15 -2.0(6) ?
C16 C15 C20 C19 0.1(5) ?
P2 C15 C20 C19 176.6(3) ?
C15 P2 C21 C26 -147.4(2) ?
C2 P2 C21 C26 -36.9(2) ?
Pd1 P2 C21 C26 81.1(2) ?
C15 P2 C21 C22 36.6(2) ?
C2 P2 C21 C22 147.1(2) ?
Pd1 P2 C21 C22 -94.9(2) ?
C26 C21 C22 C23 1.2(4) ?
P2 C21 C22 C23 177.2(2) ?
C21 C22 C23 C24 -0.7(5) ?
C22 C23 C24 C25 -0.4(5) ?
C23 C24 C25 C26 0.9(5) ?
C24 C25 C26 C21 -0.4(4) ?
C22 C21 C26 C25 -0.6(4) ?
P2 C21 C26 C25 -176.7(2) ?
